data_4117867
loop_
_publ_author_name
'Cheng Wang'
'Kathryn E. deKrafft'
'Wenbin Lin'

_publ_section_title
;
 Pt Nanoparticles @ Photoactive Metal-Organic Frameworks: Efficient
 Hydrogen Evolution via Synergistic Photoexcitation and Electron Injection
;
_journal_name_full 'Journal of the American Chemical Society'
_journal_page_first 7211
_journal_page_last 7214
_journal_paper_doi 10.1021/ja300539p
_journal_volume 134
_journal_year 2012
_chemical_formula_sum 'C276 Ir6 N24 O32 Zr6'
_chemical_formula_weight 5863.52
_chemical_name_systematic
; 
 ? 
;
_space_group_IT_number 196
_symmetry_cell_setting cubic
_symmetry_space_group_name_Hall 'F 2 2 3'
_symmetry_space_group_name_H-M 'F 2 3'
_atom_sites_solution_hydrogens none
_atom_sites_solution_primary direct
_atom_sites_solution_secondary difmap
_audit_creation_method SHELXL-97
_cell_angle_alpha 90.00
_cell_angle_beta 90.00
_cell_angle_gamma 90.00
_cell_formula_units_Z 4
_cell_length_a 38.7410(2)
_cell_length_b 38.7410(2)
_cell_length_c 38.7410(2)
_cell_measurement_temperature 100(2)
_cell_volume 58145.0(5)
_computing_structure_refinement 'SHELXL-97 (Sheldrick, 1997)'
_computing_structure_solution 'SHELXS-97 (Sheldrick, 1990)'
_diffrn_ambient_temperature 100(2)
_diffrn_measured_fraction_theta_full 0.964
_diffrn_measured_fraction_theta_max 0.964
_diffrn_radiation_monochromator graphite
_diffrn_radiation_source 'fine-focus sealed tube'
_diffrn_radiation_type CuK\a
_diffrn_radiation_wavelength 1.54178
_diffrn_reflns_av_R_equivalents 0.2497
_diffrn_reflns_av_sigmaI/netI 0.2114
_diffrn_reflns_limit_h_max 18
_diffrn_reflns_limit_h_min -15
_diffrn_reflns_limit_k_max 14
_diffrn_reflns_limit_k_min -16
_diffrn_reflns_limit_l_max 14
_diffrn_reflns_limit_l_min -18
_diffrn_reflns_number 1841
_diffrn_reflns_theta_full 21.26
_diffrn_reflns_theta_max 21.26
_diffrn_reflns_theta_min 1.98
_exptl_absorpt_coefficient_mu 3.680
_exptl_absorpt_correction_T_max 0.8374
_exptl_absorpt_correction_T_min 0.8374
_exptl_absorpt_correction_type empirical
_exptl_absorpt_process_details SADABS
_exptl_crystal_density_diffrn 0.670
_exptl_crystal_F_000 11128
_exptl_crystal_size_max 0.05
_exptl_crystal_size_mid 0.05
_exptl_crystal_size_min 0.05
_refine_diff_density_max 0.356
_refine_diff_density_min -0.271
_refine_diff_density_rms 0.091
_refine_ls_abs_structure_details 'Flack H D (1983), Acta Cryst. A39, 876-881'
_refine_ls_abs_structure_Flack 0.6(4)
_refine_ls_extinction_method none
_refine_ls_goodness_of_fit_ref 2.168
_refine_ls_hydrogen_treatment none
_refine_ls_matrix_type full
_refine_ls_number_parameters 22
_refine_ls_number_reflns 517
_refine_ls_number_restraints 131
_refine_ls_restrained_S_all 2.721
_refine_ls_R_factor_all 0.2796
_refine_ls_R_factor_gt 0.2135
_refine_ls_shift/su_max 0.000
_refine_ls_shift/su_mean 0.000
_refine_ls_structure_factor_coef Fsqd
_refine_ls_weighting_details 'calc w=1/[\s^2^(Fo^2^)+(0.0300P)^2^+0.7181P] where P=(Fo^2^+2Fc^2^)/3'
_refine_ls_weighting_scheme calc
_refine_ls_wR_factor_gt 0.3675
_refine_ls_wR_factor_ref 0.3909
_reflns_number_gt 246
_reflns_number_total 517
_reflns_threshold_expression >2sigma(I)
_cod_data_source_file ja300539p_si_001.cif
_cod_data_source_block f23
_cod_database_code 4117867

loop_
_symmetry_equiv_pos_as_xyz
'x, y, z'
'-x, -y, z'
'-x, y, -z'
'x, -y, -z'
'z, x, y'
'z, -x, -y'
'-z, -x, y'
'-z, x, -y'
'y, z, x'
'-y, z, -x'
'y, -z, -x'
'-y, -z, x'
'x, y+1/2, z+1/2'
'-x, -y+1/2, z+1/2'
'-x, y+1/2, -z+1/2'
'x, -y+1/2, -z+1/2'
'z, x+1/2, y+1/2'
'z, -x+1/2, -y+1/2'
'-z, -x+1/2, y+1/2'
'-z, x+1/2, -y+1/2'
'y, z+1/2, x+1/2'
'-y, z+1/2, -x+1/2'
'y, -z+1/2, -x+1/2'
'-y, -z+1/2, x+1/2'
'x+1/2, y, z+1/2'
'-x+1/2, -y, z+1/2'
'-x+1/2, y, -z+1/2'
'x+1/2, -y, -z+1/2'
'z+1/2, x, y+1/2'
'z+1/2, -x, -y+1/2'
'-z+1/2, -x, y+1/2'
'-z+1/2, x, -y+1/2'
'y+1/2, z, x+1/2'
'-y+1/2, z, -x+1/2'
'y+1/2, -z, -x+1/2'
'-y+1/2, -z, x+1/2'
'x+1/2, y+1/2, z'
'-x+1/2, -y+1/2, z'
'-x+1/2, y+1/2, -z'
'x+1/2, -y+1/2, -z'
'z+1/2, x+1/2, y'
'z+1/2, -x+1/2, -y'
'-z+1/2, -x+1/2, y'
'-z+1/2, x+1/2, -y'
'y+1/2, z+1/2, x'
'-y+1/2, z+1/2, -x'
'y+1/2, -z+1/2, -x'
'-y+1/2, -z+1/2, x'

loop_
_atom_site_label
_atom_site_type_symbol
_atom_site_fract_x
_atom_site_fract_y
_atom_site_fract_z
_atom_site_U_iso_or_equiv
_atom_site_adp_type
_atom_site_occupancy
_atom_site_symmetry_multiplicity
_atom_site_calc_flag
_atom_site_refinement_flags
O17 O -0.2849 0.2151 0.2849 0.050 Uiso 1 3 d SU
O18 O -0.2054 0.2054 0.2946 0.050 Uiso 1 3 d SU
Ir2 Ir -0.2766(3) 0.0346(2) -0.0387(2) 0.530(16) Uani 0.50 1 d PDU
C1 C -0.2501 0.1417 0.1378 0.302 Uiso 1 1 d DU
C2 C -0.2486 0.1511 0.1032 0.379 Uiso 1 1 d U
C3 C -0.2506 0.1259 0.0777 0.429 Uiso 1 1 d DU
C4 C -0.2539 0.0914 0.0868 0.469 Uiso 1 1 d DU
C5 C -0.2553 0.0820 0.1214 0.435 Uiso 1 1 d DU
C6 C -0.2534 0.1072 0.1469 0.391 Uiso 1 1 d U
Zr16 Zr -0.2500 0.1890(7) 0.2500 0.038 Uiso 1 2 d SU
C11 C -0.2563 0.0649 0.0602 0.542 Uiso 1 1 d DU
C12 C -0.2675 0.0746 0.0275 0.575 Uiso 1 1 d DU
N23 N -0.2692 0.0503 0.0012 0.601 Uiso 0.50 1 d PDU
C14 C -0.2595 0.0163 0.0075 0.609 Uiso 1 1 d DU
N24 N -0.2482 0.0066 0.0402 0.603 Uiso 0.50 1 d PDU
C22 C -0.2466 0.0309 0.0665 0.586 Uiso 1 1 d DU
C83 C -0.2692 0.0503 0.0012 0.601 Uiso 0.50 1 d PU
N31 N -0.2719 0.0366 -0.0838 0.158 Uiso 0.50 1 d PDU
C32 C -0.2476 0.0412 -0.1098 0.151 Uiso 0.50 1 d PDU
C33 C -0.2577 0.0402 -0.1442 0.131 Uiso 0.50 1 d PU
C34 C -0.2921 0.0347 -0.1527 0.124 Uiso 0.50 1 d PU
C29 C -0.3164 0.0301 -0.1267 0.128 Uiso 0.50 1 d PDU
C30 C -0.3063 0.0311 -0.0923 0.132 Uiso 0.50 1 d PDU
C84 C -0.2482 0.0066 0.0402 0.603 Uiso 0.50 1 d PU
C35 C -0.3208 0.0269 -0.0291 0.107 Uiso 0.50 1 d PDU
C36 C -0.3437 0.0224 -0.0019 0.094 Uiso 0.50 1 d PDU
C37 C -0.3785 0.0167 -0.0085 0.074 Uiso 0.50 1 d PU
C38 C -0.3904 0.0156 -0.0423 0.070 Uiso 0.50 1 d PU
C39 C -0.3675 0.0201 -0.0696 0.083 Uiso 0.50 1 d PDU
C40 C -0.3327 0.0258 -0.0629 0.107 Uiso 0.50 1 d PDU
O7 O -0.2417(11) 0.162(3) 0.1948(16) 0.082 Uiso 1 1 d DU
N19 N -0.2301 0.0322 -0.0335 0.319 Uiso 0.50 1 d PDU
C20 C -0.2075 0.0043 -0.0330 0.298 Uiso 0.50 1 d PDU
C41 C -0.1724 0.0097 -0.0280 0.285 Uiso 0.50 1 d PU
C42 C -0.1598 0.0430 -0.0235 0.289 Uiso 0.50 1 d PU
C17 C -0.1824 0.0709 -0.0241 0.311 Uiso 0.50 1 d PDU
C18 C -0.2175 0.0655 -0.0291 0.348 Uiso 0.50 1 d PDU
O8 O -0.2620(13) 0.2001(15) 0.154(4) 0.08(5) Uiso 1 1 d DU
C9 C -0.2477(8) 0.1685(16) 0.1658(15) 0.08(4) Uiso 1 1 d DU
C23 C -0.2735 0.0785 -0.0346 0.493 Uiso 0.50 1 d PDU
C24 C -0.3045 0.0965 -0.0368 0.454 Uiso 0.50 1 d PDU
C25 C -0.3048 0.1322 -0.0335 0.425 Uiso 0.50 1 d PU
C26 C -0.2741 0.1500 -0.0282 0.408 Uiso 0.50 1 d PU
C27 C -0.2431 0.1320 -0.0260 0.405 Uiso 0.50 1 d PDU
C28 C -0.2428 0.0963 -0.0292 0.415 Uiso 0.50 1 d PDU

loop_
_atom_site_aniso_label
_atom_site_aniso_U_11
_atom_site_aniso_U_22
_atom_site_aniso_U_33
_atom_site_aniso_U_23
_atom_site_aniso_U_13
_atom_site_aniso_U_12
Ir2 0.54(3) 0.53(3) 0.52(3) 0.00(3) 0.01(3) 0.01(3)

loop_
_atom_type_symbol
_atom_type_description
_atom_type_scat_dispersion_real
_atom_type_scat_dispersion_imag
_atom_type_scat_source
C C 0.0181 0.0091 'International Tables Vol C Tables 4.2.6.8 and 6.1.1.4'
N N 0.0311 0.0180 'International Tables Vol C Tables 4.2.6.8 and 6.1.1.4'
O O 0.0492 0.0322 'International Tables Vol C Tables 4.2.6.8 and 6.1.1.4'
Zr Zr -0.1862 2.2449 'International Tables Vol C Tables 4.2.6.8 and 6.1.1.4'
Ir Ir -4.7710 6.5667 'International Tables Vol C Tables 4.2.6.8 and 6.1.1.4'

loop_
_geom_angle_atom_site_label_1
_geom_angle_atom_site_label_2
_geom_angle_atom_site_label_3
_geom_angle
_geom_angle_site_symmetry_1
_geom_angle_site_symmetry_3
Zr16 O17 Zr16 101.2(8) . 30_455
Zr16 O17 Zr16 101.2(8) . 33_455
Zr16 O17 Zr16 101.2(8) 30_455 33_455
Zr16 O18 Zr16 82.9(9) 10 .
Zr16 O18 Zr16 82.9(9) 10 30_455
Zr16 O18 Zr16 82.9(9) . 30_455
N23 Ir2 N19 75.4(4) . .
N23 Ir2 C84 103.0(5) . 4
N19 Ir2 C84 53.0(3) . 4
N23 Ir2 N24 103.0(5) . 4
N19 Ir2 N24 53.0(3) . 4
C84 Ir2 N24 0.0 4 4
N23 Ir2 C14 42.6(2) . .
N19 Ir2 C14 64.0(3) . .
C84 Ir2 C14 63.5(3) 4 .
N24 Ir2 C14 63.5(3) 4 .
N23 Ir2 C23 63.0(3) . .
N19 Ir2 C23 88.5(5) . .
C84 Ir2 C23 141.5(6) 4 .
N24 Ir2 C23 141.5(6) 4 .
C14 Ir2 C23 104.0(5) . .
N23 Ir2 N31 151.5(6) . .
N19 Ir2 N31 90.6(4) . .
C84 Ir2 N31 87.1(4) 4 .
N24 Ir2 N31 87.1(4) 4 .
C14 Ir2 N31 148.8(6) . .
C23 Ir2 N31 92.4(4) . .
N23 Ir2 C35 91.8(4) . .
N19 Ir2 C35 157.5(6) . .
C84 Ir2 C35 114.4(5) 4 .
N24 Ir2 C35 114.4(5) 4 .
C14 Ir2 C35 94.0(4) . .
C23 Ir2 C35 102.3(5) . .
N31 Ir2 C35 108.4(6) . .
N23 Ir2 C14 77.7(4) . 4
N19 Ir2 C14 68.2(3) . 4
C84 Ir2 C14 35.26(15) 4 4
N24 Ir2 C14 35.26(15) 4 4
C14 Ir2 C14 35.20(14) . 4
C23 Ir2 C14 138.4(6) . 4
N31 Ir2 C14 120.5(4) . 4
C35 Ir2 C14 91.2(3) . 4
N23 Ir2 C18 63.5(3) . .
N19 Ir2 C18 30.43(17) . .
C84 Ir2 C18 83.4(4) 4 .
N24 Ir2 C18 83.4(4) 4 .
C14 Ir2 C18 75.5(3) . .
C23 Ir2 C18 58.1(3) . .
N31 Ir2 C18 91.9(4) . .
C35 Ir2 C18 153.1(5) . .
C14 Ir2 C18 93.6(4) 4 .
N23 Ir2 C30 154.7(5) . .
N19 Ir2 C30 125.1(4) . .
C84 Ir2 C30 101.6(4) 4 .
N24 Ir2 C30 101.6(4) 4 .
C14 Ir2 C30 154.7(5) . .
C23 Ir2 C30 100.0(4) . .
N31 Ir2 C30 35.4(2) . .
C35 Ir2 C30 72.9(4) . .
C14 Ir2 C30 121.6(4) 4 .
C18 Ir2 C30 125.3(4) . .
C2 C1 C6 120.0 . .
C2 C1 C9 121(3) . .
C6 C1 C9 119(3) . .
C1 C2 C3 120.0 . .
C4 C3 C2 120.0 . .
C3 C4 C5 120.0 . .
C3 C4 C11 120.2 . .
C5 C4 C11 119.8 . .
C4 C5 C6 120.0 . .
C1 C6 C5 120.0 . .
O17 Zr16 O17 124.3(12) 27_455 .
O17 Zr16 O18 83.2(4) 27_455 27_455
O17 Zr16 O18 83.2(4) . 27_455
O17 Zr16 O18 83.2(4) 27_455 .
O17 Zr16 O18 83.2(4) . .
O18 Zr16 O18 150.8(12) 27_455 .
O17 Zr16 O8 83(3) 27_455 10
O17 Zr16 O8 130.2(9) . 10
O18 Zr16 O8 145.3(8) 27_455 10
O18 Zr16 O8 57.5(17) . 10
O17 Zr16 O8 130.2(9) 27_455 33_455
O17 Zr16 O8 83(3) . 33_455
O18 Zr16 O8 57.5(17) 27_455 33_455
O18 Zr16 O8 145.3(8) . 33_455
O8 Zr16 O8 111(6) 10 33_455
O17 Zr16 O7 64.3(18) 27_455 .
O17 Zr16 O7 147.6(18) . .
O18 Zr16 O7 66(3) 27_455 .
O18 Zr16 O7 128.8(13) . .
O8 Zr16 O7 79(3) 10 .
O8 Zr16 O7 72(2) 33_455 .
O17 Zr16 O7 147.6(18) 27_455 27_455
O17 Zr16 O7 64.3(18) . 27_455
O18 Zr16 O7 128.8(13) 27_455 27_455
O18 Zr16 O7 66(3) . 27_455
O8 Zr16 O7 72(2) 10 27_455
O8 Zr16 O7 79(3) 33_455 27_455
O7 Zr16 O7 128(6) . 27_455
O17 Zr16 Zr16 39.4(4) 27_455 10
O17 Zr16 Zr16 96.4(5) . 10
O18 Zr16 Zr16 107.8(5) 27_455 10
O18 Zr16 Zr16 48.5(4) . 10
O8 Zr16 Zr16 80(3) 10 10
O8 Zr16 Zr16 165.3(16) 33_455 10
O7 Zr16 Zr16 102.5(13) . 10
O7 Zr16 Zr16 114(3) 27_455 10
O17 Zr16 Zr16 96.4(5) 27_455 30_455
O17 Zr16 Zr16 39.4(4) . 30_455
O18 Zr16 Zr16 107.8(5) 27_455 30_455
O18 Zr16 Zr16 48.5(4) . 30_455
O8 Zr16 Zr16 105.4(13) 10 30_455
O8 Zr16 Zr16 122(3) 33_455 30_455
O7 Zr16 Zr16 160(2) . 30_455
O7 Zr16 Zr16 72(3) 27_455 30_455
Zr16 Zr16 Zr16 60.0 10 30_455
O17 Zr16 Zr16 39.4(4) 27_455 41_455
O17 Zr16 Zr16 96.4(5) . 41_455
O18 Zr16 Zr16 48.5(4) 27_455 41_455
O18 Zr16 Zr16 107.8(5) . 41_455
O8 Zr16 Zr16 122(3) 10 41_455
O8 Zr16 Zr16 105.4(13) 33_455 41_455
O7 Zr16 Zr16 72(3) . 41_455
O7 Zr16 Zr16 160(2) 27_455 41_455
Zr16 Zr16 Zr16 60.000(1) 10 41_455
Zr16 Zr16 Zr16 90.000(1) 30_455 41_455
O17 Zr16 Zr16 96.4(5) 27_455 33_455
O17 Zr16 Zr16 39.4(4) . 33_455
O18 Zr16 Zr16 48.5(4) 27_455 33_455
O18 Zr16 Zr16 107.8(5) . 33_455
O8 Zr16 Zr16 165.3(16) 10 33_455
O8 Zr16 Zr16 80(3) 33_455 33_455
O7 Zr16 Zr16 114(3) . 33_455
O7 Zr16 Zr16 102.5(13) 27_455 33_455
Zr16 Zr16 Zr16 90.0 10 33_455
Zr16 Zr16 Zr16 60.0 30_455 33_455
Zr16 Zr16 Zr16 60.0 41_455 33_455
C12 C11 C22 120.0 . .
C12 C11 C4 118.3 . .
C22 C11 C4 121.7 . .
N23 C12 C11 120.0 . .
C12 N23 C14 120.0 . .
C12 N23 Ir2 157.6(3) . .
C14 N23 Ir2 82.4(3) . .
C12 N23 C23 99.2 . .
C14 N23 C23 138.4 . .
Ir2 N23 C23 59.2(3) . .
C14 C14 N24 97.8 4 .
C14 C14 N23 141.9 4 .
N24 C14 N23 120.0 . .
C14 C14 Ir2 87.1(2) 4 .
N24 C14 Ir2 175.1(2) . .
N23 C14 Ir2 55.1(2) . .
C14 C14 Ir2 57.7(2) 4 4
N24 C14 Ir2 53.7(2) . 4
N23 C14 Ir2 142.3(3) . 4
Ir2 C14 Ir2 129.7(4) . 4
C22 N24 C14 120.0 . .
C22 N24 C20 104.7 . 4
C14 N24 C20 102.4 . 4
C22 N24 N19 134.4 . 4
C14 N24 N19 103.5 . 4
C20 N24 N19 49.2 4 4
C22 N24 Ir2 127.2(3) . 4
C14 N24 Ir2 91.1(3) . 4
C20 N24 Ir2 108.9(3) 4 4
N19 N24 Ir2 59.7(3) 4 4
N24 C22 C11 120.0 . .
C30 N31 C32 120.0 . .
C30 N31 Ir2 97.4(4) . .
C32 N31 Ir2 142.6(4) . .
N31 C32 C33 120.0 . .
C34 C33 C32 120.0 . .
C33 C34 C29 120.0 . .
C30 C29 C34 120.0 . .
N31 C30 C29 120.0 . .
N31 C30 C40 118.8 . .
C29 C30 C40 121.2 . .
N31 C30 Ir2 47.2(2) . .
C29 C30 Ir2 167.2(2) . .
C40 C30 Ir2 71.6(2) . .
C36 C35 C40 120.0 . .
C36 C35 Ir2 142.8(3) . .
C40 C35 Ir2 97.2(3) . .
C37 C36 C35 120.0 . .
C37 C36 C36 81.8 . 4
C35 C36 C36 100.9 . 4
C38 C37 C36 120.0 . .
C38 C37 C37 113.6 . 4
C36 C37 C37 93.3 . 4
C37 C38 C39 120.0 . .
C40 C39 C38 120.0 . .
C39 C40 C35 120.0 . .
C39 C40 C30 121.7 . .
C35 C40 C30 118.3 . .
C39 C40 Ir2 167.6(2) . .
C35 C40 Ir2 47.6(2) . .
C30 C40 Ir2 70.7(2) . .
C9 O7 Zr16 136(9) . .
C20 N19 C18 120.0 . .
C20 N19 Ir2 131.8(3) . .
C18 N19 Ir2 108.2(3) . .
C20 N19 N24 64.5 . 4
C18 N19 N24 175.3 . 4
Ir2 N19 N24 67.3(3) . 4
N19 C20 C41 120.0 . .
N19 C20 N24 66.2 . 4
C41 C20 N24 173.6 . 4
C42 C41 C20 120.0 . .
C41 C42 C17 120.0 . .
C18 C17 C42 120.0 . .
C17 C18 N19 120.0 . .
C17 C18 C28 120.4 . .
N19 C18 C28 119.6 . .
C17 C18 Ir2 161.39(19) . .
N19 C18 Ir2 41.40(19) . .
C28 C18 Ir2 78.24(19) . .
C9 O8 Zr16 115(8) . 41_455
O8 C9 O7 126(6) . .
O8 C9 C1 109(7) . .
O7 C9 C1 123(8) . .
C24 C23 C28 120.0 . .
C24 C23 N23 116.0 . .
C28 C23 N23 96.1 . .
C24 C23 Ir2 115.7(4) . .
C28 C23 Ir2 124.3(4) . .
N23 C23 Ir2 57.8(3) . .
C25 C24 C23 120.0 . .
C24 C25 C26 120.0 . .
C27 C26 C25 120.0 . .
C26 C27 C28 120.0 . .
C27 C28 C23 120.0 . .
C27 C28 C18 140.7 . .
C23 C28 C18 99.3 . .

loop_
_geom_bond_atom_site_label_1
_geom_bond_atom_site_label_2
_geom_bond_distance
_geom_bond_site_symmetry_2
O17 Zr16 2.164(12) .
O17 Zr16 2.164(12) 30_455
O17 Zr16 2.164(12) 33_455
O18 Zr16 2.525(7) 10
O18 Zr16 2.525(7) .
O18 Zr16 2.525(7) 30_455
Ir2 N23 1.685(10) .
Ir2 N19 1.815(11) .
Ir2 C84 1.940(9) 4
Ir2 N24 1.940(9) 4
Ir2 C14 2.037(10) .
Ir2 C23 1.711(9) .
Ir2 N31 1.759(9) .
Ir2 C35 1.779(10) .
Ir2 C14 2.407(9) 4
Ir2 C18 2.608(11) .
Ir2 C30 2.378(11) .
C1 C2 1.3900 .
C1 C6 1.3900 .
C1 C9 1.50(2) .
C2 C3 1.3900 .
C3 C4 1.3900 .
C4 C5 1.3900 .
C4 C11 1.4569 .
C5 C6 1.3900 .
Zr16 O17 2.164(12) 27_455
Zr16 O18 2.525(7) 27_455
Zr16 O8 2.42(8) 10
Zr16 O8 2.42(8) 33_455
Zr16 O7 2.41(4) .
Zr16 O7 2.41(4) 27_455
Zr16 Zr16 3.34(4) 10
Zr16 Zr16 3.34(4) 30_455
Zr16 Zr16 3.34(4) 41_455
Zr16 Zr16 3.34(4) 33_455
C11 C12 1.3900 .
C11 C22 1.3900 .
C12 N23 1.3900 .
N23 C14 1.3900 .
N23 C23 1.7743 .
C14 C14 1.3894 4
C14 N24 1.3900 .
C14 Ir2 2.407(9) 4
N24 C22 1.3900 .
N24 C20 1.6572 4
N24 N19 1.6796 4
N24 Ir2 1.940(9) 4
N31 C30 1.3900 .
N31 C32 1.3900 .
C32 C33 1.3900 .
C33 C34 1.3900 .
C34 C29 1.3900 .
C29 C30 1.3900 .
C30 C40 1.5411 .
C35 C36 1.3900 .
C35 C40 1.3900 .
C36 C37 1.3900 .
C36 C36 1.7412 4
C37 C38 1.3900 .
C37 C37 1.4531 4
C38 C39 1.3900 .
C39 C40 1.3900 .
O7 C9 1.18(12) .
N19 C20 1.3900 .
N19 C18 1.3900 .
N19 N24 1.6796 4
C20 C41 1.3900 .
C20 N24 1.6572 4
C41 C42 1.3900 .
C42 C17 1.3900 .
C17 C18 1.3900 .
C18 C28 1.5432 .
O8 C9 1.42(13) .
O8 Zr16 2.42(8) 41_455
C23 C24 1.3900 .
C23 C28 1.3900 .
C24 C25 1.3900 .
C25 C26 1.3900 .
C26 C27 1.3900 .
C27 C28 1.3900 .
